data_1506088
loop_
_publ_author_name
'Gao, Yongnian'
'Lam, Yulin'

_publ_section_title
;
 [3+2] cycloaddition reactions in the solid-phase synthesis of
 1,2,3-triazoles.
;
_journal_issue 15
_journal_name_full 'Organic letters'
_journal_page_first 3283
_journal_page_last 3285
_journal_paper_doi 10.1021/ol0611494
_journal_volume 8
_journal_year 2006
_chemical_formula_sum 'C7 H4 N4 O'
_chemical_formula_weight 160.14
_chemical_name_systematic
; 
 5-Furan-2-yl-2H-[1,2,3]triazole-4-carbonitrile 
;
_space_group_IT_number 14
_symmetry_cell_setting monoclinic
_symmetry_space_group_name_Hall '-P 2ybc'
_symmetry_space_group_name_H-M 'P 1 21/c 1'
_atom_sites_solution_hydrogens geom
_atom_sites_solution_primary direct
_atom_sites_solution_secondary difmap
_audit_creation_method SHELXL-97
_cell_angle_alpha 90.00
_cell_angle_beta 91.718(2)
_cell_angle_gamma 90.00
_cell_formula_units_Z 4
_cell_length_a 8.7350(9)
_cell_length_b 9.2712(10)
_cell_length_c 8.8690(9)
_cell_measurement_reflns_used 1891
_cell_measurement_temperature 223(2)
_cell_measurement_theta_max 29.87
_cell_measurement_theta_min 2.33
_cell_volume 717.92(13)
_computing_cell_refinement 'Bruker SMART'
_computing_data_collection 'Bruker SMART'
_computing_data_reduction 'Bruker SAINT'
_computing_molecular_graphics 'Bruker SHELXTL'
_computing_publication_material 'Bruker SHELXTL'
_computing_structure_refinement 'SHELXL-97 (Sheldrick, 1997)'
_computing_structure_solution 'SHELXS-97 (Sheldrick, 1990)'
_diffrn_ambient_temperature 223(2)
_diffrn_measured_fraction_theta_full 0.999
_diffrn_measured_fraction_theta_max 0.999
_diffrn_measurement_device_type 'CCD area detector'
_diffrn_measurement_method 'phi and omega scans'
_diffrn_radiation_monochromator graphite
_diffrn_radiation_source 'fine-focus sealed tube'
_diffrn_radiation_type MoK\a
_diffrn_radiation_wavelength 0.71073
_diffrn_reflns_av_R_equivalents 0.0195
_diffrn_reflns_av_sigmaI/netI 0.0216
_diffrn_reflns_limit_h_max 10
_diffrn_reflns_limit_h_min -10
_diffrn_reflns_limit_k_max 8
_diffrn_reflns_limit_k_min -11
_diffrn_reflns_limit_l_max 10
_diffrn_reflns_limit_l_min -10
_diffrn_reflns_number 3915
_diffrn_reflns_theta_full 25.00
_diffrn_reflns_theta_max 25.00
_diffrn_reflns_theta_min 2.33
_exptl_absorpt_coefficient_mu 0.108
_exptl_absorpt_correction_T_max 0.9704
_exptl_absorpt_correction_T_min 0.9621
_exptl_absorpt_correction_type sadabs
_exptl_crystal_colour brown
_exptl_crystal_density_diffrn 1.482
_exptl_crystal_density_meas 0
_exptl_crystal_density_method 'not measured'
_exptl_crystal_description blocks
_exptl_crystal_F_000 328
_exptl_crystal_size_max 0.36
_exptl_crystal_size_mid 0.34
_exptl_crystal_size_min 0.28
_refine_diff_density_max 0.264
_refine_diff_density_min -0.257
_refine_diff_density_rms 0.058
_refine_ls_extinction_method none
_refine_ls_goodness_of_fit_ref 1.049
_refine_ls_hydrogen_treatment mixed
_refine_ls_matrix_type full
_refine_ls_number_parameters 125
_refine_ls_number_reflns 1263
_refine_ls_number_restraints 0
_refine_ls_restrained_S_all 1.049
_refine_ls_R_factor_all 0.0534
_refine_ls_R_factor_gt 0.0490
_refine_ls_shift/su_max 0.096
_refine_ls_shift/su_mean 0.021
_refine_ls_structure_factor_coef Fsqd
_refine_ls_weighting_details 'calc w=1/[\s^2^(Fo^2^)+(0.0898P)^2^+0.2860P] where P=(Fo^2^+2Fc^2^)/3'
_refine_ls_weighting_scheme calc
_refine_ls_wR_factor_gt 0.1401
_refine_ls_wR_factor_ref 0.1444
_reflns_number_gt 1120
_reflns_number_total 1263
_reflns_threshold_expression >2sigma(I)
_cod_data_source_file ol0611494si20060511_031509.cif
_cod_data_source_block 5-Furan-2-yl-2H-[1,2,3]triazole-4-carbonitrile
_cod_depositor_comments
;
The following automatic conversions were performed:

'_symmetry_cell_setting' value 'Monoclinic' changed to 'monoclinic'
according to /home/saulius/struct/CIF-dictionaries/cif_core.dic
dictionary named 'cif_core.dic' version 2.4.1 from 2010-06-29.

Automatic conversion script
Id: cif_fix_values 1715 2011-07-08 13:25:40Z adriana 

2017-03-11
Z value and formula fixed to values more according to usual
chemical conventions.                 miguel

2017-03-17
Z value and formula fixed to values more according to usual
chemical conventions.                 miguel
;
_cod_original_formula_sum 'C14 H8 N8 O2'
_cod_original_formula_weight 320.28
_cod_original_formula_units_Z 2
_cod_original_sg_symbol_H-M P2(1)/c
_cod_database_code 1506088

loop_
_symmetry_equiv_pos_as_xyz
'x, y, z'
'-x, y+1/2, -z+1/2'
'-x, -y, -z'
'x, -y-1/2, z-1/2'

loop_
_atom_site_label
_atom_site_type_symbol
_atom_site_fract_x
_atom_site_fract_y
_atom_site_fract_z
_atom_site_U_iso_or_equiv
_atom_site_adp_type
_atom_site_occupancy
_atom_site_symmetry_multiplicity
_atom_site_calc_flag
O1 O 0.16117(17) 0.02815(17) -0.11442(16) 0.0487(5) Uani 1 1 d
N1 N 0.1869(2) 0.4143(2) -0.0393(2) 0.0475(5) Uani 1 1 d
N2 N 0.44703(17) 0.25653(17) 0.21452(17) 0.0332(4) Uani 1 1 d
N3 N 0.50678(18) 0.13881(17) 0.27163(18) 0.0341(4) Uani 1 1 d
N4 N 0.43898(17) 0.02777(18) 0.19984(17) 0.0308(4) Uani 1 1 d
C1 C 0.2543(2) 0.3270(2) 0.0246(2) 0.0352(5) Uani 1 1 d
C2 C 0.3399(2) 0.21999(19) 0.10611(19) 0.0299(5) Uani 1 1 d
C3 C 0.3343(2) 0.07105(19) 0.0956(2) 0.0295(5) Uani 1 1 d
C4 C 0.2465(2) -0.0260(2) 0.0017(2) 0.0318(5) Uani 1 1 d
H4 H 0.467(3) -0.062(3) 0.225(3) 0.055(7) Uiso 1 1 d
C5 C 0.2356(3) -0.1696(2) 0.0060(3) 0.0388(6) Uani 1 1 d
H5 H 0.265(3) -0.212(3) 0.051(3) 0.036(7) Uiso 1 1 d
C6 C 0.1343(3) -0.2086(3) -0.1147(3) 0.0517(7) Uani 1 1 d
H6 H 0.108(3) -0.294(4) -0.140(3) 0.074(9) Uiso 1 1 d
C7 C 0.0928(3) -0.0886(3) -0.1842(3) 0.0526(7) Uani 1 1 d
H7 H 0.033(3) -0.061(3) -0.277(3) 0.070(8) Uiso 1 1 d

loop_
_atom_site_aniso_label
_atom_site_aniso_U_11
_atom_site_aniso_U_22
_atom_site_aniso_U_33
_atom_site_aniso_U_23
_atom_site_aniso_U_13
_atom_site_aniso_U_12
O1 0.0590(9) 0.0394(9) 0.0468(9) -0.0009(7) -0.0152(7) 0.0045(7)
N1 0.0529(11) 0.0359(11) 0.0529(11) 0.0065(8) -0.0102(9) 0.0085(8)
N2 0.0381(9) 0.0221(8) 0.0390(9) -0.0006(6) -0.0060(7) 0.0000(6)
N3 0.0384(9) 0.0252(8) 0.0382(9) -0.0016(6) -0.0092(7) 0.0000(6)
N4 0.0372(9) 0.0206(9) 0.0341(8) 0.0003(6) -0.0080(7) 0.0008(6)
C1 0.0387(10) 0.0280(10) 0.0387(10) -0.0010(8) -0.0032(8) 0.0002(8)
C2 0.0332(9) 0.0242(10) 0.0320(9) -0.0003(7) -0.0043(7) 0.0004(7)
C3 0.0324(9) 0.0250(10) 0.0309(9) -0.0001(7) -0.0010(7) 0.0007(7)
C4 0.0339(9) 0.0309(11) 0.0304(9) -0.0015(7) -0.0034(8) -0.0006(7)
C5 0.0501(13) 0.0265(11) 0.0397(12) 0.0089(9) -0.0008(10) 0.0060(9)
C6 0.0584(14) 0.0367(13) 0.0605(14) -0.0185(11) 0.0105(11) -0.0184(11)
C7 0.0460(12) 0.0634(17) 0.0474(13) -0.0164(12) -0.0159(10) -0.0033(11)

loop_
_atom_type_symbol
_atom_type_description
_atom_type_scat_dispersion_real
_atom_type_scat_dispersion_imag
_atom_type_scat_source
C C 0.0033 0.0016 'International Tables Vol C Tables 4.2.6.8 and 6.1.1.4'
H H 0.0000 0.0000 'International Tables Vol C Tables 4.2.6.8 and 6.1.1.4'
N N 0.0061 0.0033 'International Tables Vol C Tables 4.2.6.8 and 6.1.1.4'
O O 0.0106 0.0060 'International Tables Vol C Tables 4.2.6.8 and 6.1.1.4'

loop_
_geom_angle_atom_site_label_1
_geom_angle_atom_site_label_2
_geom_angle_atom_site_label_3
_geom_angle
C4 O1 C7 105.85(18)
N3 N2 C2 108.88(15)
N2 N3 N4 107.00(15)
N3 N4 C3 112.34(15)
N1 C1 C2 178.9(2)
N2 C2 C3 108.51(16)
N2 C2 C1 121.52(17)
C3 C2 C1 129.97(16)
N4 C3 C2 103.27(15)
N4 C3 C4 123.67(17)
C2 C3 C4 133.06(17)
C5 C4 O1 110.75(18)
C5 C4 C3 130.32(19)
O1 C4 C3 118.91(17)
C4 C5 C6 106.1(2)
C7 C6 C5 107.2(2)
C6 C7 O1 110.2(2)

loop_
_geom_bond_atom_site_label_1
_geom_bond_atom_site_label_2
_geom_bond_distance
O1 C4 1.350(2)
O1 C7 1.375(3)
N1 C1 1.142(3)
N2 N3 1.305(2)
N2 C2 1.364(2)
N3 N4 1.339(2)
N4 C3 1.342(2)
C1 C2 1.426(3)
C2 C3 1.385(3)
C3 C4 1.433(3)
C4 C5 1.335(3)
C5 C6 1.415(4)
C6 C7 1.318(4)
